data_7018944
loop_
_publ_author_name
'Chakraborty, Anindita'
'Gurunatha, K. L.'
'Muthulakshmi, A.'
'Dutta, Sudipta'
'Pati, Swapan K.'
'Maji, Tapas Kumar'

_publ_section_title
;
 Assembly of trinuclear and tetranuclear building units of Cu(2+) towards
 two 1D magnetic systems: synthesis and magneto-structural correlations.
;
_journal_issue 19
_journal_name_full 'Dalton transactions (Cambridge, England : 2003)'
_journal_page_first 5879
_journal_page_last 5888
_journal_paper_doi 10.1039/c2dt12511k
_journal_volume 41
_journal_year 2012
_chemical_formula_moiety 'C40 H31 Cu3 N9 O6'
_chemical_formula_sum 'C40 H31 Cu3 N9 O6'
_chemical_formula_weight 924.36
_chemical_name_systematic
;
?
;
_space_group_IT_number 14
_symmetry_cell_setting monoclinic
_symmetry_space_group_name_Hall '-P 2yn'
_symmetry_space_group_name_H-M 'P 1 21/n 1'
_atom_sites_solution_hydrogens geom
_atom_sites_solution_primary direct
_atom_sites_solution_secondary difmap
_audit_creation_method SHELXL-97
_cell_angle_alpha 90.00
_cell_angle_beta 92.601(2)
_cell_angle_gamma 90.00
_cell_formula_units_Z 4
_cell_length_a 8.4798(3)
_cell_length_b 20.8033(7)
_cell_length_c 21.2503(8)
_cell_measurement_temperature 298(2)
_cell_volume 3744.9(2)
_computing_cell_refinement SMART
_computing_data_collection 'SMART (Bruker,2000)'
_computing_molecular_graphics 'Mercury 1.4.1'
_computing_publication_material 'PLATON (Spek, 2003)'
_computing_structure_refinement 'SHELXL-97 (Sheldrick, 2008)'
_diffrn_ambient_temperature 298(2)
_diffrn_measured_fraction_theta_full 0.996
_diffrn_measured_fraction_theta_max 0.996
_diffrn_radiation_monochromator graphite
_diffrn_radiation_source 'fine-focus sealed tube'
_diffrn_radiation_type MoK\a
_diffrn_radiation_wavelength 0.71073
_diffrn_reflns_av_R_equivalents 0.1056
_diffrn_reflns_av_sigmaI/netI 0.1548
_diffrn_reflns_limit_h_max 11
_diffrn_reflns_limit_h_min -10
_diffrn_reflns_limit_k_max 26
_diffrn_reflns_limit_k_min -26
_diffrn_reflns_limit_l_max 27
_diffrn_reflns_limit_l_min -24
_diffrn_reflns_number 24643
_diffrn_reflns_theta_full 27.46
_diffrn_reflns_theta_max 27.46
_diffrn_reflns_theta_min 1.96
_exptl_absorpt_coefficient_mu 1.751
_exptl_absorpt_correction_T_max 0.8726
_exptl_absorpt_correction_T_min 0.7209
_exptl_absorpt_correction_type empirical
_exptl_absorpt_process_details SADABS
_exptl_crystal_colour Green
_exptl_crystal_density_diffrn 1.640
_exptl_crystal_density_method 'not measured'
_exptl_crystal_description Parallelepiped
_exptl_crystal_F_000 1876
_exptl_crystal_size_max 0.20
_exptl_crystal_size_mid 0.15
_exptl_crystal_size_min 0.08
_refine_diff_density_max 0.932
_refine_diff_density_min -0.873
_refine_diff_density_rms 0.105
_refine_ls_extinction_method none
_refine_ls_goodness_of_fit_ref 0.967
_refine_ls_hydrogen_treatment noref
_refine_ls_matrix_type full
_refine_ls_number_parameters 523
_refine_ls_number_reflns 8515
_refine_ls_number_restraints 6
_refine_ls_restrained_S_all 0.971
_refine_ls_R_factor_all 0.1653
_refine_ls_R_factor_gt 0.0648
_refine_ls_shift/su_max 0.000
_refine_ls_shift/su_mean 0.000
_refine_ls_structure_factor_coef Fsqd
_refine_ls_weighting_details 'calc w=1/[\s^2^(Fo^2^)+(0.0496P)^2^+0.0000P] where P=(Fo^2^+2Fc^2^)/3'
_refine_ls_weighting_scheme calc
_refine_ls_wR_factor_gt 0.1132
_refine_ls_wR_factor_ref 0.1464
_reflns_number_gt 4036
_reflns_number_total 8515
_reflns_threshold_expression >2\s(I)
_cod_data_source_file c2dt12511k.txt
_cod_data_source_block compound1
_cod_depositor_comments
;
The following automatic conversions were performed:

'_symmetry_cell_setting' value 'Monoclinic' changed to 'monoclinic'
according to /home/saulius/struct/CIF-dictionaries/cif_core.dic
dictionary named 'cif_core.dic' version 2.4.1 from 2010-06-29.

Automatic conversion script
Id: cif_fix_values 1715 2011-07-08 13:25:40Z adriana 
;
_cod_original_sg_symbol_H-M P21/n
_cod_database_code 7018944

loop_
_symmetry_equiv_pos_as_xyz
'x, y, z'
'-x+1/2, y+1/2, -z+1/2'
'-x, -y, -z'
'x-1/2, -y-1/2, z-1/2'

loop_
_atom_site_label
_atom_site_type_symbol
_atom_site_fract_x
_atom_site_fract_y
_atom_site_fract_z
_atom_site_U_iso_or_equiv
_atom_site_adp_type
_atom_site_occupancy
_atom_site_symmetry_multiplicity
_atom_site_calc_flag
_atom_site_refinement_flags
C1 C 0.3246(8) 0.2346(3) -0.1766(3) 0.0477(17) Uani 1 1 d .
H1 H 0.3703 0.2740 -0.1856 0.057 Uiso 1 1 calc R
C2 C 0.2297(8) 0.2054(3) -0.2231(3) 0.0545(19) Uani 1 1 d .
H2 H 0.2117 0.2244 -0.2623 0.065 Uiso 1 1 calc R
C3 C 0.1637(9) 0.1477(3) -0.2092(3) 0.060(2) Uani 1 1 d .
H3 H 0.0992 0.1268 -0.2393 0.072 Uiso 1 1 calc R
C4 C 0.1924(8) 0.1202(3) -0.1503(3) 0.0550(19) Uani 1 1 d .
H4 H 0.1475 0.0808 -0.1406 0.066 Uiso 1 1 calc R
C5 C 0.2887(7) 0.1520(3) -0.1061(3) 0.0367(15) Uani 1 1 d .
C6 C 0.3204(7) 0.1294(3) -0.0407(3) 0.0360(15) Uani 1 1 d .
C7 C 0.2772(7) 0.0643(3) -0.0193(3) 0.0395(16) Uani 1 1 d .
C8 C 0.1913(8) 0.0559(3) 0.0338(3) 0.0535(19) Uani 1 1 d .
H8 H 0.1606 0.0917 0.0565 0.064 Uiso 1 1 calc R
C9 C 0.1505(9) -0.0045(4) 0.0536(4) 0.073(2) Uani 1 1 d .
H9 H 0.0912 -0.0095 0.0891 0.088 Uiso 1 1 calc R
C10 C 0.1983(10) -0.0582(3) 0.0204(4) 0.074(2) Uani 1 1 d .
H10 H 0.1698 -0.0992 0.0333 0.089 Uiso 1 1 calc R
C11 C 0.2867(9) -0.0511(3) -0.0309(4) 0.068(2) Uani 1 1 d .
H11 H 0.3213 -0.0870 -0.0524 0.082 Uiso 1 1 calc R
C12 C 0.3251(8) 0.0102(3) -0.0510(4) 0.0570(19) Uani 1 1 d .
H12 H 0.3842 0.0150 -0.0866 0.068 Uiso 1 1 calc R
C13 C 0.2143(7) 0.4960(3) 0.0608(3) 0.0439(17) Uani 1 1 d .
H13 H 0.2024 0.4801 0.1012 0.053 Uiso 1 1 calc R
C14 C 0.1544(8) 0.5567(3) 0.0458(3) 0.0501(18) Uani 1 1 d .
H14 H 0.1036 0.5809 0.0757 0.060 Uiso 1 1 calc R
C15 C 0.1717(8) 0.5799(3) -0.0132(4) 0.0525(19) Uani 1 1 d .
H15 H 0.1326 0.6204 -0.0241 0.063 Uiso 1 1 calc R
C16 C 0.2477(7) 0.5433(3) -0.0574(3) 0.0449(17) Uani 1 1 d .
H16 H 0.2623 0.5592 -0.0976 0.054 Uiso 1 1 calc R
C17 C 0.3014(7) 0.4823(3) -0.0401(3) 0.0353(15) Uani 1 1 d .
C18 C 0.3709(7) 0.4358(3) -0.0839(3) 0.0340(14) Uani 1 1 d .
C19 C 0.3727(7) 0.4453(3) -0.1526(3) 0.0366(15) Uani 1 1 d .
C20 C 0.4688(7) 0.4895(3) -0.1806(3) 0.0461(17) Uani 1 1 d .
H20 H 0.5294 0.5175 -0.1555 0.055 Uiso 1 1 calc R
C21 C 0.4766(9) 0.4930(3) -0.2454(4) 0.058(2) Uani 1 1 d .
H21 H 0.5415 0.5232 -0.2634 0.070 Uiso 1 1 calc R
C22 C 0.3883(10) 0.4517(4) -0.2832(3) 0.063(2) Uani 1 1 d .
H22 H 0.3956 0.4534 -0.3267 0.076 Uiso 1 1 calc R
C23 C 0.2899(8) 0.4084(3) -0.2571(4) 0.059(2) Uani 1 1 d .
H23 H 0.2287 0.3808 -0.2826 0.071 Uiso 1 1 calc R
C24 C 0.2823(7) 0.4058(3) -0.1925(3) 0.0454(17) Uani 1 1 d .
H24 H 0.2141 0.3764 -0.1750 0.054 Uiso 1 1 calc R
C25 C 0.3669(7) 0.1363(3) 0.1985(3) 0.0495(18) Uani 1 1 d .
H25 H 0.4151 0.1081 0.1713 0.059 Uiso 1 1 calc R
C26 C 0.3075(8) 0.1128(3) 0.2522(4) 0.062(2) Uani 1 1 d .
H26 H 0.3153 0.0693 0.2616 0.075 Uiso 1 1 calc R
C27 C 0.2354(8) 0.1543(3) 0.2925(3) 0.057(2) Uani 1 1 d .
H27 H 0.1937 0.1390 0.3294 0.068 Uiso 1 1 calc R
C28 C 0.2257(7) 0.2183(3) 0.2779(3) 0.0448(17) Uani 1 1 d .
H28 H 0.1762 0.2468 0.3044 0.054 Uiso 1 1 calc R
C29 C 0.2906(7) 0.2399(3) 0.2232(3) 0.0371(15) Uani 1 1 d .
C30 C 0.2820(7) 0.3073(3) 0.2000(3) 0.0340(14) Uani 1 1 d .
C31 C 0.1879(7) 0.3582(3) 0.2299(3) 0.0335(14) Uani 1 1 d .
C32 C 0.2149(8) 0.3752(3) 0.2927(3) 0.0501(18) Uani 1 1 d .
H32 H 0.2931 0.3546 0.3173 0.060 Uiso 1 1 calc R
C33 C 0.1242(9) 0.4233(3) 0.3187(3) 0.058(2) Uani 1 1 d .
H33 H 0.1407 0.4344 0.3609 0.069 Uiso 1 1 calc R
C34 C 0.0114(9) 0.4542(3) 0.2825(4) 0.063(2) Uani 1 1 d .
H34 H -0.0478 0.4867 0.3001 0.075 Uiso 1 1 calc R
C35 C -0.0156(9) 0.4381(3) 0.2211(4) 0.066(2) Uani 1 1 d .
H35 H -0.0932 0.4595 0.1969 0.079 Uiso 1 1 calc R
C36 C 0.0722(8) 0.3896(3) 0.1940(3) 0.0496(18) Uani 1 1 d .
H36 H 0.0529 0.3785 0.1519 0.060 Uiso 1 1 calc R
C37 C 0.8006(8) 0.2409(3) 0.1126(3) 0.0430(16) Uani 1 1 d .
C38 C 0.9576(8) 0.2100(4) 0.1239(4) 0.078(3) Uani 1 1 d .
H38A H 0.9464 0.1724 0.1496 0.117 Uiso 1 1 calc R
H38B H 1.0285 0.2397 0.1450 0.117 Uiso 1 1 calc R
H38C H 0.9990 0.1978 0.0843 0.117 Uiso 1 1 calc R
C39 C 0.8394(10) 0.2389(5) -0.0604(5) 0.100(3) Uani 1 1 d U
C40 C 1.0743(9) 0.2831(4) -0.0257(4) 0.069(3) Uani 1 1 d .
N1 N 0.3538(5) 0.2092(2) -0.1200(2) 0.0362(12) Uani 1 1 d .
N2 N 0.3892(5) 0.1728(2) -0.0043(2) 0.0347(12) Uani 1 1 d .
N3 N 0.2880(5) 0.4600(2) 0.0193(2) 0.0337(12) Uani 1 1 d .
N4 N 0.4178(5) 0.3827(2) -0.0564(2) 0.0338(12) Uani 1 1 d .
N5 N 0.3580(6) 0.1984(2) 0.1838(2) 0.0392(13) Uani 1 1 d .
N6 N 0.3547(6) 0.3161(2) 0.1481(2) 0.0361(12) Uani 1 1 d .
N7 N 0.7133(7) 0.2271(2) -0.0647(3) 0.0489(15) Uani 1 1 d .
N8 N 0.9867(8) 0.2488(4) -0.0633(4) 0.119(3) Uani 1 1 d U
N9 N 1.1628(7) 0.3111(3) 0.0040(3) 0.0610(18) Uani 1 1 d .
O1 O 0.4140(5) 0.16051(18) 0.0563(2) 0.0436(11) Uani 1 1 d .
O2 O 0.4755(5) 0.33566(17) -0.09062(18) 0.0387(10) Uani 1 1 d .
O3 O 0.3527(5) 0.37477(17) 0.12245(19) 0.0460(12) Uani 1 1 d .
O4 O 0.5008(4) 0.29236(16) 0.03559(17) 0.0324(9) Uani 1 1 d .
H37 H 0.5800 0.2989 0.0452 0.039 Uiso 1 1 d R
O5 O 0.6839(5) 0.2149(2) 0.1372(2) 0.0484(12) Uani 1 1 d .
O6 O 0.7929(5) 0.2906(2) 0.0802(2) 0.0621(14) Uani 1 1 d .
Cu1 Cu 0.46569(8) 0.25177(3) -0.04651(3) 0.0331(2) Uani 1 1 d .
Cu2 Cu 0.37557(9) 0.37164(3) 0.03264(3) 0.0347(2) Uani 1 1 d .
Cu3 Cu 0.44595(8) 0.23920(3) 0.10765(3) 0.0350(2) Uani 1 1 d .

loop_
_atom_site_aniso_label
_atom_site_aniso_U_11
_atom_site_aniso_U_22
_atom_site_aniso_U_33
_atom_site_aniso_U_23
_atom_site_aniso_U_13
_atom_site_aniso_U_12
C1 0.047(4) 0.051(4) 0.045(5) 0.005(4) 0.003(4) -0.004(3)
C2 0.062(5) 0.059(5) 0.043(5) 0.014(4) -0.005(4) -0.001(4)
C3 0.075(6) 0.059(5) 0.043(5) -0.008(4) -0.017(4) -0.011(4)
C4 0.060(5) 0.048(4) 0.056(5) 0.001(4) -0.009(4) -0.012(4)
C5 0.033(4) 0.038(4) 0.039(4) -0.006(3) 0.003(3) 0.002(3)
C6 0.040(4) 0.029(3) 0.039(4) 0.000(3) 0.001(3) 0.002(3)
C7 0.036(4) 0.035(4) 0.047(4) 0.005(3) -0.001(3) 0.001(3)
C8 0.058(5) 0.041(4) 0.063(5) -0.005(3) 0.008(4) -0.004(3)
C9 0.082(6) 0.057(5) 0.080(6) 0.023(5) 0.014(5) -0.018(4)
C10 0.104(7) 0.029(4) 0.086(7) 0.016(4) -0.015(5) -0.016(4)
C11 0.068(6) 0.038(5) 0.097(7) -0.002(4) -0.015(5) -0.001(4)
C12 0.056(5) 0.048(5) 0.067(5) -0.008(4) 0.005(4) -0.005(4)
C13 0.055(4) 0.034(4) 0.043(4) -0.002(3) 0.009(3) 0.005(3)
C14 0.055(5) 0.038(4) 0.057(5) -0.007(3) 0.001(4) 0.012(3)
C15 0.060(5) 0.028(4) 0.070(6) 0.004(4) 0.006(4) 0.005(3)
C16 0.056(4) 0.033(4) 0.046(4) 0.003(3) 0.004(3) 0.003(3)
C17 0.041(4) 0.031(3) 0.033(4) 0.003(3) -0.007(3) -0.004(3)
C18 0.034(4) 0.035(4) 0.033(4) -0.002(3) -0.003(3) -0.004(3)
C19 0.037(4) 0.032(3) 0.040(4) 0.005(3) 0.000(3) -0.001(3)
C20 0.046(4) 0.045(4) 0.047(5) 0.007(3) 0.001(3) 0.005(3)
C21 0.071(6) 0.051(5) 0.055(5) 0.021(4) 0.016(4) 0.011(4)
C22 0.094(7) 0.061(5) 0.035(5) 0.007(4) 0.003(4) 0.019(5)
C23 0.066(5) 0.057(5) 0.053(5) -0.007(4) -0.013(4) 0.009(4)
C24 0.053(4) 0.032(4) 0.051(5) 0.004(3) -0.004(4) 0.001(3)
C25 0.052(4) 0.039(4) 0.059(5) 0.006(3) 0.011(4) 0.010(3)
C26 0.080(6) 0.041(4) 0.068(6) 0.022(4) 0.028(4) 0.005(4)
C27 0.064(5) 0.058(5) 0.049(5) 0.019(4) 0.016(4) 0.000(4)
C28 0.044(4) 0.047(4) 0.043(4) 0.012(3) 0.008(3) 0.007(3)
C29 0.035(4) 0.040(4) 0.036(4) 0.002(3) 0.003(3) 0.001(3)
C30 0.033(4) 0.042(4) 0.027(4) -0.001(3) 0.000(3) 0.004(3)
C31 0.042(4) 0.030(3) 0.029(4) -0.005(3) 0.004(3) -0.003(3)
C32 0.050(4) 0.056(4) 0.044(5) -0.007(3) 0.003(3) 0.005(3)
C33 0.067(5) 0.066(5) 0.042(5) -0.014(4) 0.011(4) -0.001(4)
C34 0.070(6) 0.053(5) 0.067(6) -0.008(4) 0.019(5) 0.004(4)
C35 0.068(6) 0.062(5) 0.067(6) 0.009(4) 0.002(5) 0.015(4)
C36 0.063(5) 0.048(4) 0.038(4) 0.002(3) 0.004(4) 0.010(4)
C37 0.044(4) 0.048(4) 0.035(4) -0.001(3) -0.013(3) 0.004(4)
C38 0.037(4) 0.095(6) 0.101(7) 0.040(5) -0.009(4) -0.003(4)
C39 0.034(4) 0.151(6) 0.118(6) -0.096(5) 0.024(4) -0.019(4)
C40 0.039(5) 0.081(6) 0.089(7) -0.037(5) 0.014(5) -0.010(4)
N1 0.040(3) 0.029(3) 0.040(3) 0.002(2) 0.005(3) 0.002(2)
N2 0.040(3) 0.029(3) 0.035(3) -0.004(2) 0.000(3) -0.002(2)
N3 0.033(3) 0.031(3) 0.037(3) -0.003(2) 0.001(2) 0.000(2)
N4 0.038(3) 0.031(3) 0.032(3) 0.001(2) 0.000(2) 0.004(2)
N5 0.044(3) 0.039(3) 0.035(3) 0.005(2) 0.005(3) -0.001(3)
N6 0.040(3) 0.035(3) 0.033(3) 0.003(2) 0.001(2) -0.003(2)
N7 0.048(4) 0.046(3) 0.052(4) -0.004(3) 0.000(3) 0.010(3)
N8 0.048(4) 0.174(6) 0.137(6) -0.101(5) 0.023(4) -0.019(4)
N9 0.042(4) 0.055(4) 0.086(5) -0.004(3) 0.005(4) -0.005(3)
O1 0.065(3) 0.032(2) 0.033(3) 0.002(2) -0.007(2) -0.002(2)
O2 0.049(3) 0.030(2) 0.038(3) 0.0031(19) 0.011(2) 0.0075(19)
O3 0.077(3) 0.025(2) 0.037(3) 0.0010(19) 0.017(2) 0.000(2)
O4 0.026(2) 0.032(2) 0.039(3) 0.0004(18) 0.0000(18) -0.0013(17)
O5 0.036(3) 0.060(3) 0.050(3) 0.019(2) 0.003(2) 0.000(2)
O6 0.045(3) 0.055(3) 0.086(4) 0.029(3) -0.003(3) -0.006(2)
Cu1 0.0360(4) 0.0303(4) 0.0331(4) 0.0007(3) 0.0016(3) -0.0011(3)
Cu2 0.0419(5) 0.0290(4) 0.0334(4) 0.0011(3) 0.0048(3) 0.0018(3)
Cu3 0.0411(5) 0.0315(4) 0.0330(5) 0.0028(3) 0.0069(3) 0.0016(3)

loop_
_atom_type_symbol
_atom_type_description
_atom_type_scat_dispersion_real
_atom_type_scat_dispersion_imag
_atom_type_scat_source
C C 0.0033 0.0016 'International Tables Vol C Tables 4.2.6.8 and 6.1.1.4'
H H 0.0000 0.0000 'International Tables Vol C Tables 4.2.6.8 and 6.1.1.4'
N N 0.0061 0.0033 'International Tables Vol C Tables 4.2.6.8 and 6.1.1.4'
O O 0.0106 0.0060 'International Tables Vol C Tables 4.2.6.8 and 6.1.1.4'
Cu Cu 0.3201 1.2651 'International Tables Vol C Tables 4.2.6.8 and 6.1.1.4'

loop_
_geom_angle_atom_site_label_1
_geom_angle_atom_site_label_2
_geom_angle_atom_site_label_3
_geom_angle
_geom_angle_site_symmetry_3
N1 C1 C2 123.3(6) .
N1 C1 H1 118.3 .
C2 C1 H1 118.3 .
C3 C2 C1 117.6(7) .
C3 C2 H2 121.2 .
C1 C2 H2 121.2 .
C2 C3 C4 120.1(7) .
C2 C3 H3 119.9 .
C4 C3 H3 119.9 .
C5 C4 C3 119.2(6) .
C5 C4 H4 120.4 .
C3 C4 H4 120.4 .
N1 C5 C4 120.5(6) .
N1 C5 C6 115.3(5) .
C4 C5 C6 124.1(6) .
N2 C6 C5 113.1(5) .
N2 C6 C7 124.0(6) .
C5 C6 C7 122.8(6) .
C12 C7 C8 118.2(6) .
C12 C7 C6 120.8(6) .
C8 C7 C6 120.9(5) .
C9 C8 C7 121.0(6) .
C9 C8 H8 119.5 .
C7 C8 H8 119.5 .
C8 C9 C10 119.7(7) .
C8 C9 H9 120.2 .
C10 C9 H9 120.2 .
C11 C10 C9 120.2(7) .
C11 C10 H10 119.9 .
C9 C10 H10 119.9 .
C10 C11 C12 119.6(7) .
C10 C11 H11 120.2 .
C12 C11 H11 120.2 .
C7 C12 C11 121.3(7) .
C7 C12 H12 119.3 .
C11 C12 H12 119.3 .
N3 C13 C14 122.4(6) .
N3 C13 H13 118.8 .
C14 C13 H13 118.8 .
C15 C14 C13 118.7(6) .
C15 C14 H14 120.7 .
C13 C14 H14 120.7 .
C14 C15 C16 120.1(6) .
C14 C15 H15 119.9 .
C16 C15 H15 119.9 .
C15 C16 C17 118.6(6) .
C15 C16 H16 120.7 .
C17 C16 H16 120.7 .
N3 C17 C16 121.1(5) .
N3 C17 C18 114.4(5) .
C16 C17 C18 124.4(5) .
N4 C18 C19 122.8(5) .
N4 C18 C17 113.2(5) .
C19 C18 C17 123.8(5) .
C20 C19 C24 116.9(6) .
C20 C19 C18 123.3(6) .
C24 C19 C18 119.7(5) .
C19 C20 C21 121.3(7) .
C19 C20 H20 119.3 .
C21 C20 H20 119.3 .
C22 C21 C20 119.9(7) .
C22 C21 H21 120.0 .
C20 C21 H21 120.0 .
C23 C22 C21 120.3(7) .
C23 C22 H22 119.9 .
C21 C22 H22 119.9 .
C22 C23 C24 119.2(7) .
C22 C23 H23 120.4 .
C24 C23 H23 120.4 .
C23 C24 C19 122.4(6) .
C23 C24 H24 118.8 .
C19 C24 H24 118.8 .
N5 C25 C26 121.8(6) .
N5 C25 H25 119.1 .
C26 C25 H25 119.1 .
C25 C26 C27 119.3(6) .
C25 C26 H26 120.4 .
C27 C26 H26 120.4 .
C28 C27 C26 119.5(6) .
C28 C27 H27 120.3 .
C26 C27 H27 120.3 .
C27 C28 C29 119.0(6) .
C27 C28 H28 120.5 .
C29 C28 H28 120.5 .
N5 C29 C28 120.7(5) .
N5 C29 C30 114.5(5) .
C28 C29 C30 124.7(5) .
N6 C30 C29 113.3(5) .
N6 C30 C31 123.1(5) .
C29 C30 C31 123.4(5) .
C36 C31 C32 119.5(6) .
C36 C31 C30 118.9(6) .
C32 C31 C30 121.6(6) .
C31 C32 C33 119.6(7) .
C31 C32 H32 120.2 .
C33 C32 H32 120.2 .
C34 C33 C32 120.3(7) .
C34 C33 H33 119.9 .
C32 C33 H33 119.9 .
C35 C34 C33 120.6(7) .
C35 C34 H34 119.7 .
C33 C34 H34 119.7 .
C34 C35 C36 120.5(7) .
C34 C35 H35 119.8 .
C36 C35 H35 119.8 .
C31 C36 C35 119.5(7) .
C31 C36 H36 120.2 .
C35 C36 H36 120.2 .
O6 C37 O5 124.3(6) .
O6 C37 C38 118.3(6) .
O5 C37 C38 117.4(6) .
C37 C38 H38A 109.5 .
C37 C38 H38B 109.5 .
H38A C38 H38B 109.5 .
C37 C38 H38C 109.5 .
H38A C38 H38C 109.5 .
H38B C38 H38C 109.5 .
N7 C39 N8 171.7(9) .
N9 C40 N8 173.3(8) .
C1 N1 C5 119.2(6) .
C1 N1 Cu1 126.5(4) .
C5 N1 Cu1 113.8(4) .
C6 N2 O1 119.3(5) .
C6 N2 Cu1 116.6(4) .
O1 N2 Cu1 123.9(4) .
C13 N3 C17 119.0(5) .
C13 N3 Cu2 127.3(4) .
C17 N3 Cu2 113.6(4) .
C18 N4 O2 119.5(5) .
C18 N4 Cu2 117.9(4) .
O2 N4 Cu2 122.2(3) .
C25 N5 C29 119.8(5) .
C25 N5 Cu3 125.7(4) .
C29 N5 Cu3 114.5(4) .
C30 N6 O3 118.5(5) .
C30 N6 Cu3 117.5(4) .
O3 N6 Cu3 123.8(3) .
C39 N7 Cu1 149.7(6) .
C39 N8 C40 127.1(7) .
C40 N9 Cu2 161.1(7) 1_655
N2 O1 Cu3 112.9(3) .
N4 O2 Cu1 111.4(3) .
N6 O3 Cu2 111.9(3) .
Cu1 O4 Cu2 105.98(17) .
Cu1 O4 Cu3 114.99(17) .
Cu2 O4 Cu3 110.59(16) .
Cu1 O4 H37 116.5 .
Cu2 O4 H37 110.7 .
Cu3 O4 H37 98.0 .
C37 O5 Cu3 121.5(4) .
O4 Cu1 O2 91.94(15) .
O4 Cu1 N2 89.67(18) .
O2 Cu1 N2 163.40(18) .
O4 Cu1 N1 160.03(16) .
O2 Cu1 N1 92.80(18) .
N2 Cu1 N1 80.4(2) .
O4 Cu1 N7 98.57(18) .
O2 Cu1 N7 93.48(17) .
N2 Cu1 N7 102.62(19) .
N1 Cu1 N7 100.49(19) .
O3 Cu2 N4 170.04(18) .
O3 Cu2 O4 94.32(16) .
N4 Cu2 O4 90.42(17) .
O3 Cu2 N3 93.18(18) .
N4 Cu2 N3 80.67(19) .
O4 Cu2 N3 167.32(16) .
O3 Cu2 N9 99.8(2) 1_455
N4 Cu2 N9 89.1(2) 1_455
O4 Cu2 N9 87.95(18) 1_455
N3 Cu2 N9 100.8(2) 1_455
O4 Cu3 O1 93.86(16) .
O4 Cu3 N6 89.69(17) .
O1 Cu3 N6 149.00(19) .
O4 Cu3 N5 168.67(17) .
O1 Cu3 N5 92.76(18) .
N6 Cu3 N5 79.93(19) .
O4 Cu3 O5 96.19(15) .
O1 Cu3 O5 94.01(17) .
N6 Cu3 O5 116.23(19) .
N5 Cu3 O5 92.51(18) .

loop_
_geom_bond_atom_site_label_1
_geom_bond_atom_site_label_2
_geom_bond_distance
_geom_bond_site_symmetry_2
C1 N1 1.327(8) .
C1 C2 1.386(9) .
C1 H1 0.9300 .
C2 C3 1.361(9) .
C2 H2 0.9300 .
C3 C4 1.389(9) .
C3 H3 0.9300 .
C4 C5 1.385(8) .
C4 H4 0.9300 .
C5 N1 1.350(7) .
C5 C6 1.479(8) .
C6 N2 1.309(7) .
C6 C7 1.480(8) .
C7 C12 1.382(8) .
C7 C8 1.383(8) .
C8 C9 1.376(8) .
C8 H8 0.9300 .
C9 C10 1.393(10) .
C9 H9 0.9300 .
C10 C11 1.359(10) .
C10 H10 0.9300 .
C11 C12 1.389(9) .
C11 H11 0.9300 .
C12 H12 0.9300 .
C13 N3 1.334(6) .
C13 C14 1.392(8) .
C13 H13 0.9300 .
C14 C15 1.358(9) .
C14 H14 0.9300 .
C15 C16 1.390(8) .
C15 H15 0.9300 .
C16 C17 1.392(7) .
C16 H16 0.9300 .
C17 N3 1.356(7) .
C17 C18 1.482(7) .
C18 N4 1.303(7) .
C18 C19 1.475(8) .
C19 C20 1.381(7) .
C19 C24 1.387(8) .
C20 C21 1.384(9) .
C20 H20 0.9300 .
C21 C22 1.373(9) .
C21 H21 0.9300 .
C22 C23 1.363(9) .
C22 H22 0.9300 .
C23 C24 1.378(9) .
C23 H23 0.9300 .
C24 H24 0.9300 .
C25 N5 1.331(7) .
C25 C26 1.358(8) .
C25 H25 0.9300 .
C26 C27 1.379(9) .
C26 H26 0.9300 .
C27 C28 1.367(8) .
C27 H27 0.9300 .
C28 C29 1.385(7) .
C28 H28 0.9300 .
C29 N5 1.348(7) .
C29 C30 1.487(8) .
C30 N6 1.301(6) .
C30 C31 1.486(7) .
C31 C36 1.380(8) .
C31 C32 1.390(8) .
C32 C33 1.391(8) .
C32 H32 0.9300 .
C33 C34 1.361(10) .
C33 H33 0.9300 .
C34 C35 1.358(10) .
C34 H34 0.9300 .
C35 C36 1.393(8) .
C35 H35 0.9300 .
C36 H36 0.9300 .
C37 O6 1.242(7) .
C37 O5 1.262(7) .
C37 C38 1.488(8) .
C38 H38A 0.9600 .
C38 H38B 0.9600 .
C38 H38C 0.9600 .
C39 N7 1.097(8) .
C39 N8 1.270(9) .
C40 N9 1.121(9) .
C40 N8 1.283(10) .
N1 Cu1 1.997(5) .
N2 O1 1.322(6) .
N2 Cu1 1.993(4) .
N3 Cu2 1.997(4) .
N4 O2 1.327(5) .
N4 Cu2 1.954(5) .
N5 Cu3 2.000(4) .
N6 O3 1.337(5) .
N6 Cu3 1.989(5) .
N7 Cu1 2.212(5) .
N9 Cu2 2.261(6) 1_655
O1 Cu3 1.979(4) .
O2 Cu1 1.984(4) .
O3 Cu2 1.928(4) .
O4 Cu1 1.949(4) .
O4 Cu2 1.961(3) .
O4 Cu3 1.962(3) .
O4 H37 0.7064 .
O5 Cu3 2.146(4) .
Cu2 N9 2.261(6) 1_455
